data_1516581
loop_
_publ_author_name
'Xiong, Xiao-Dong'
'Deng, Chun-Lin'
'Peng, Xiao-Shui'
'Miao, Qian'
'Wong, Henry N. C.'

_publ_section_title
;
 Heteroatom-bridged tetraphenylenes: synthesis, structures, and
 properties.
;
_journal_issue 12
_journal_name_full 'Organic letters'
_journal_page_first 3252
_journal_page_last 3255
_journal_paper_doi 10.1021/ol501267z
_journal_volume 16
_journal_year 2014
_chemical_formula_sum 'C24 H12 Se4'
_chemical_formula_weight 616.18
_chemical_name_systematic
; 
 ? 
;
_space_group_IT_number 14
_symmetry_cell_setting monoclinic
_symmetry_space_group_name_Hall '-P 2ybc'
_symmetry_space_group_name_H-M 'P 1 21/c 1'
_atom_sites_solution_hydrogens geom
_atom_sites_solution_primary direct
_atom_sites_solution_secondary difmap
_audit_creation_method SHELXL-97
_cell_angle_alpha 90.00
_cell_angle_beta 109.3470(10)
_cell_angle_gamma 90.00
_cell_formula_units_Z 8
_cell_length_a 12.7769(7)
_cell_length_b 20.4663(10)
_cell_length_c 16.3532(9)
_cell_measurement_reflns_used 1010
_cell_measurement_temperature 296(2)
_cell_measurement_theta_max 15
_cell_measurement_theta_min 15
_cell_volume 4034.8(4)
_computing_cell_refinement 'BRUKER KAPPA APEXII DUO DIFFRACTOMETER'
_computing_data_collection 'BRUKER KAPPA APEXII DUO DIFFRACTOMETER'
_computing_data_reduction 'BRUKER KAPPA APEXII DUO DIFFRACTOMETER'
_computing_molecular_graphics 'SIEMENS SHELXTL'
_computing_publication_material 'SIEMENS SHELXTL'
_computing_structure_refinement 'SHELXL-97 (Sheldrick, 2008)'
_computing_structure_solution 'SHELXS-97 (Sheldrick, 2008)'
_diffrn_ambient_temperature 296(2)
_diffrn_measured_fraction_theta_full 1.000
_diffrn_measured_fraction_theta_max 1.000
_diffrn_measurement_device_type 'BRUKER KAPPA APEXII DUO DIFFRACTOMETER'
_diffrn_measurement_method 'PHI & OMEGA SCAN'
_diffrn_radiation_monochromator graphite
_diffrn_radiation_source 'fine-focus sealed tube'
_diffrn_radiation_type MoK\a
_diffrn_radiation_wavelength 0.71073
_diffrn_reflns_av_R_equivalents 0.0366
_diffrn_reflns_av_sigmaI/netI 0.0305
_diffrn_reflns_limit_h_max 15
_diffrn_reflns_limit_h_min -15
_diffrn_reflns_limit_k_max 22
_diffrn_reflns_limit_k_min -24
_diffrn_reflns_limit_l_max 19
_diffrn_reflns_limit_l_min -19
_diffrn_reflns_number 32491
_diffrn_reflns_theta_full 25.25
_diffrn_reflns_theta_max 25.25
_diffrn_reflns_theta_min 1.65
_exptl_absorpt_coefficient_mu 7.281
_exptl_absorpt_correction_T_max 0.7456
_exptl_absorpt_correction_T_min 0.5098
_exptl_absorpt_correction_type multi-scan
_exptl_crystal_colour orange
_exptl_crystal_density_diffrn 2.029
_exptl_crystal_density_method 'not measured'
_exptl_crystal_description block
_exptl_crystal_F_000 2336
_exptl_crystal_size_max 0.50
_exptl_crystal_size_mid 0.40
_exptl_crystal_size_min 0.30
_refine_diff_density_max 1.154
_refine_diff_density_min -0.680
_refine_diff_density_rms 0.088
_refine_ls_extinction_method none
_refine_ls_goodness_of_fit_ref 1.020
_refine_ls_hydrogen_treatment riding
_refine_ls_matrix_type full
_refine_ls_number_parameters 505
_refine_ls_number_reflns 7316
_refine_ls_number_restraints 0
_refine_ls_restrained_S_all 1.020
_refine_ls_R_factor_all 0.0574
_refine_ls_R_factor_gt 0.0346
_refine_ls_shift/su_max 0.001
_refine_ls_shift/su_mean 0.000
_refine_ls_structure_factor_coef Fsqd
_refine_ls_weighting_details 'calc w=1/[\s^2^(Fo^2^)+(0.0414P)^2^+8.2284P] where P=(Fo^2^+2Fc^2^)/3'
_refine_ls_weighting_scheme calc
_refine_ls_wR_factor_gt 0.0809
_refine_ls_wR_factor_ref 0.0926
_reflns_number_gt 5458
_reflns_number_total 7316
_reflns_threshold_expression >2sigma(I)
_cod_data_source_file ol501267z_si_006.cif
_cod_data_source_block XXD-1-158
_cod_depositor_comments
;
The following automatic conversions were performed:

'_symmetry_cell_setting' value 'Monoclinic' changed to 'monoclinic'
according to
/usr/data/users/saulius/crontab/automatic-downloads/rss-feeds/ACS/lib/dictionaries/cif_core.dic
dictionary named 'cif_core.dic' version 2.4.2 from 2011-04-26.

Automatic conversion script
Id: cif_fix_values 2281 2013-09-26 08:29:07Z andrius 

 Adding full bibliography for 1516580--1516585.cif.
;
_cod_original_sg_symbol_H-M P2(1)/c
_cod_database_code 1516581

loop_
_symmetry_equiv_pos_as_xyz
'x, y, z'
'-x, y+1/2, -z+1/2'
'-x, -y, -z'
'x, -y-1/2, z-1/2'

loop_
_atom_site_label
_atom_site_type_symbol
_atom_site_fract_x
_atom_site_fract_y
_atom_site_fract_z
_atom_site_U_iso_or_equiv
_atom_site_adp_type
_atom_site_occupancy
_atom_site_symmetry_multiplicity
_atom_site_calc_flag
_atom_site_refinement_flags
Se1' Se 0.65511(5) 0.68661(3) 0.48953(4) 0.05012(15) Uani 1 1 d .
Se2' Se 0.58762(5) 0.57994(3) 0.46363(3) 0.04875(15) Uani 1 1 d .
Se3' Se 0.42298(5) 0.70786(3) 0.93490(3) 0.05714(17) Uani 1 1 d .
Se4' Se 0.31713(5) 0.61294(3) 0.88719(4) 0.05746(17) Uani 1 1 d .
Se1 Se 0.17531(5) 0.42883(3) 0.60522(4) 0.06584(19) Uani 1 1 d .
Se2 Se 0.14876(5) 0.53332(3) 0.65349(5) 0.0673(2) Uani 1 1 d .
Se3 Se -0.00041(5) 0.24650(3) 1.01877(4) 0.05688(16) Uani 1 1 d .
Se4 Se -0.08115(5) 0.34450(3) 1.04052(3) 0.05537(16) Uani 1 1 d .
C1' C 0.6801(4) 0.6795(2) 0.6116(3) 0.0356(10) Uani 1 1 d .
C2' C 0.5983(3) 0.6516(2) 0.6407(3) 0.0299(9) Uani 1 1 d .
C3' C 0.6247(3) 0.6389(2) 0.7291(3) 0.0312(10) Uani 1 1 d .
C4' C 0.7258(4) 0.6605(2) 0.7871(3) 0.0411(11) Uani 1 1 d .
H4'A H 0.7421 0.6536 0.8462 0.049 Uiso 1 1 calc R
C5' C 0.8016(4) 0.6921(3) 0.7575(4) 0.0504(13) Uani 1 1 d .
H5'A H 0.8671 0.7082 0.7967 0.060 Uiso 1 1 calc R
C6' C 0.7803(4) 0.6996(2) 0.6702(4) 0.0480(13) Uani 1 1 d .
H6'A H 0.8336 0.7184 0.6502 0.058 Uiso 1 1 calc R
C7' C 0.4660(4) 0.5987(2) 0.5054(3) 0.0340(10) Uani 1 1 d .
C8' C 0.4853(3) 0.6346(2) 0.5819(3) 0.0288(9) Uani 1 1 d .
C9' C 0.3923(3) 0.6555(2) 0.6032(3) 0.0300(9) Uani 1 1 d .
C10' C 0.2862(4) 0.6357(2) 0.5511(3) 0.0358(10) Uani 1 1 d .
H10A H 0.2249 0.6499 0.5648 0.043 Uiso 1 1 calc R
C11' C 0.2704(4) 0.5961(3) 0.4807(3) 0.0425(12) Uani 1 1 d .
H11A H 0.1996 0.5815 0.4491 0.051 Uiso 1 1 calc R
C12' C 0.3610(4) 0.5780(2) 0.4567(3) 0.0417(11) Uani 1 1 d .
H12A H 0.3509 0.5520 0.4081 0.050 Uiso 1 1 calc R
C13' C 0.4079(4) 0.7334(2) 0.8185(3) 0.0345(10) Uani 1 1 d .
C14' C 0.4252(3) 0.6870(2) 0.7614(3) 0.0294(9) Uani 1 1 d .
C15' C 0.3975(3) 0.7040(2) 0.6736(3) 0.0273(9) Uani 1 1 d .
C16' C 0.3589(4) 0.7667(2) 0.6474(3) 0.0351(10) Uani 1 1 d .
H16A H 0.3390 0.7776 0.5890 0.042 Uiso 1 1 calc R
C17' C 0.3492(4) 0.8129(2) 0.7054(3) 0.0421(12) Uani 1 1 d .
H17A H 0.3270 0.8552 0.6868 0.050 Uiso 1 1 calc R
C18' C 0.3727(4) 0.7963(2) 0.7911(3) 0.0407(11) Uani 1 1 d .
H18A H 0.3650 0.8270 0.8306 0.049 Uiso 1 1 calc R
C19' C 0.4214(4) 0.5787(2) 0.8368(3) 0.0385(11) Uani 1 1 d .
C20' C 0.4670(3) 0.6198(2) 0.7895(3) 0.0301(9) Uani 1 1 d .
C21' C 0.5544(3) 0.5953(2) 0.7643(3) 0.0303(9) Uani 1 1 d .
C22' C 0.5831(4) 0.5299(2) 0.7775(3) 0.0454(12) Uani 1 1 d .
H22A H 0.6385 0.5133 0.7582 0.054 Uiso 1 1 calc R
C23' C 0.5308(5) 0.4893(3) 0.8186(4) 0.0572(15) Uani 1 1 d .
H23A H 0.5487 0.4451 0.8246 0.069 Uiso 1 1 calc R
C24' C 0.4523(4) 0.5135(3) 0.8508(4) 0.0521(14) Uani 1 1 d .
H24A H 0.4201 0.4867 0.8818 0.063 Uiso 1 1 calc R
C1 C 0.2220(4) 0.3947(2) 0.7222(3) 0.0436(12) Uani 1 1 d .
C2 C 0.3211(4) 0.3605(3) 0.7535(4) 0.0541(14) Uani 1 1 d .
H2A H 0.3613 0.3502 0.7171 0.065 Uiso 1 1 calc R
C3 C 0.3590(4) 0.3420(3) 0.8394(4) 0.0541(14) Uani 1 1 d .
H3A H 0.4241 0.3179 0.8607 0.065 Uiso 1 1 calc R
C4 C 0.3011(4) 0.3591(2) 0.8939(4) 0.0443(12) Uani 1 1 d .
H4A H 0.3297 0.3481 0.9523 0.053 Uiso 1 1 calc R
C5 C 0.2006(3) 0.3924(2) 0.8632(3) 0.0344(10) Uani 1 1 d .
C6 C 0.1586(4) 0.4096(2) 0.7746(3) 0.0350(10) Uani 1 1 d .
C7 C 0.0346(4) 0.5032(2) 0.6971(3) 0.0415(11) Uani 1 1 d .
C8 C 0.0500(4) 0.4439(2) 0.7424(3) 0.0333(10) Uani 1 1 d .
C9 C -0.0417(3) 0.4162(2) 0.7580(2) 0.0290(9) Uani 1 1 d .
C10 C -0.1397(3) 0.4519(2) 0.7379(3) 0.0323(10) Uani 1 1 d .
H10B H -0.2001 0.4342 0.7499 0.039 Uiso 1 1 calc R
C11 C -0.1493(4) 0.5131(2) 0.7007(3) 0.0388(11) Uani 1 1 d .
H11B H -0.2138 0.5373 0.6913 0.047 Uiso 1 1 calc R
C12 C -0.0636(4) 0.5380(2) 0.6776(3) 0.0441(12) Uani 1 1 d .
H12B H -0.0713 0.5780 0.6492 0.053 Uiso 1 1 calc R
C13 C -0.0249(4) 0.2670(2) 0.8993(3) 0.0378(11) Uani 1 1 d .
C14 C -0.0024(3) 0.3305(2) 0.8767(3) 0.0296(9) Uani 1 1 d .
C15 C -0.0403(3) 0.3473(2) 0.7886(3) 0.0300(9) Uani 1 1 d .
C16 C -0.0861(4) 0.2991(2) 0.7263(3) 0.0401(11) Uani 1 1 d .
H16B H -0.1080 0.3100 0.6678 0.048 Uiso 1 1 calc R
C17 C -0.0991(4) 0.2361(3) 0.7501(4) 0.0475(13) Uani 1 1 d .
H17B H -0.1261 0.2041 0.7079 0.057 Uiso 1 1 calc R
C18 C -0.0724(4) 0.2204(2) 0.8360(4) 0.0444(12) Uani 1 1 d .
H18B H -0.0860 0.1785 0.8520 0.053 Uiso 1 1 calc R
C19 C 0.0291(4) 0.3956(2) 1.0143(3) 0.0359(10) Uani 1 1 d .
C20 C 0.0578(3) 0.3803(2) 0.9408(3) 0.0287(9) Uani 1 1 d .
C21 C 0.1484(3) 0.4131(2) 0.9286(3) 0.0327(10) Uani 1 1 d .
C22 C 0.1996(4) 0.4636(2) 0.9854(3) 0.0436(12) Uani 1 1 d .
H22B H 0.2585 0.4862 0.9772 0.052 Uiso 1 1 calc R
C23 C 0.1636(5) 0.4806(3) 1.0540(3) 0.0499(13) Uani 1 1 d .
H23B H 0.1968 0.5154 1.0898 0.060 Uiso 1 1 calc R
C24 C 0.0802(4) 0.4468(3) 1.0692(3) 0.0460(13) Uani 1 1 d .
H24B H 0.0575 0.4577 1.1159 0.055 Uiso 1 1 calc R

loop_
_atom_site_aniso_label
_atom_site_aniso_U_11
_atom_site_aniso_U_22
_atom_site_aniso_U_33
_atom_site_aniso_U_23
_atom_site_aniso_U_13
_atom_site_aniso_U_12
Se1' 0.0613(3) 0.0493(3) 0.0528(3) 0.0107(2) 0.0365(3) 0.0023(3)
Se2' 0.0626(3) 0.0478(3) 0.0483(3) -0.0045(2) 0.0351(3) 0.0073(3)
Se3' 0.0881(4) 0.0577(4) 0.0332(3) 0.0021(2) 0.0302(3) 0.0134(3)
Se4' 0.0624(4) 0.0521(3) 0.0785(4) 0.0201(3) 0.0510(3) 0.0138(3)
Se1 0.0742(4) 0.0798(5) 0.0616(4) 0.0132(3) 0.0467(3) 0.0184(3)
Se2 0.0637(4) 0.0531(4) 0.1040(5) 0.0284(3) 0.0532(4) 0.0070(3)
Se3 0.0689(4) 0.0520(4) 0.0527(3) 0.0163(3) 0.0241(3) -0.0037(3)
Se4 0.0554(3) 0.0778(4) 0.0437(3) 0.0017(3) 0.0310(3) 0.0006(3)
C1' 0.036(2) 0.034(3) 0.042(3) 0.005(2) 0.019(2) 0.005(2)
C2' 0.030(2) 0.027(2) 0.036(2) 0.0001(19) 0.0162(19) 0.0049(18)
C3' 0.028(2) 0.031(2) 0.036(2) 0.0000(19) 0.0131(19) 0.0048(18)
C4' 0.030(2) 0.047(3) 0.041(3) 0.001(2) 0.005(2) 0.004(2)
C5' 0.028(2) 0.054(3) 0.061(4) 0.004(3) 0.004(2) -0.003(2)
C6' 0.034(3) 0.040(3) 0.074(4) 0.009(3) 0.022(3) 0.001(2)
C7' 0.042(3) 0.035(3) 0.031(2) 0.0020(19) 0.020(2) 0.001(2)
C8' 0.031(2) 0.032(2) 0.026(2) 0.0039(18) 0.0140(18) 0.0032(18)
C9' 0.032(2) 0.031(2) 0.026(2) 0.0038(18) 0.0090(18) 0.0014(19)
C10' 0.032(2) 0.043(3) 0.035(2) 0.007(2) 0.014(2) 0.004(2)
C11' 0.041(3) 0.054(3) 0.029(2) -0.001(2) 0.006(2) -0.011(2)
C12' 0.057(3) 0.041(3) 0.027(2) -0.003(2) 0.013(2) -0.005(2)
C13' 0.038(2) 0.041(3) 0.026(2) 0.0000(19) 0.0133(19) 0.003(2)
C14' 0.026(2) 0.032(2) 0.033(2) 0.0010(18) 0.0126(18) 0.0028(18)
C15' 0.024(2) 0.031(2) 0.030(2) -0.0001(18) 0.0118(17) 0.0016(18)
C16' 0.036(2) 0.038(3) 0.035(2) 0.008(2) 0.017(2) 0.007(2)
C17' 0.050(3) 0.026(3) 0.058(3) 0.008(2) 0.029(3) 0.007(2)
C18' 0.050(3) 0.030(3) 0.049(3) -0.006(2) 0.024(2) 0.004(2)
C19' 0.036(2) 0.039(3) 0.047(3) 0.008(2) 0.021(2) 0.006(2)
C20' 0.029(2) 0.033(2) 0.028(2) 0.0011(18) 0.0089(18) 0.0030(19)
C21' 0.026(2) 0.034(3) 0.028(2) 0.0027(18) 0.0059(18) 0.0061(19)
C22' 0.039(3) 0.042(3) 0.061(3) 0.003(2) 0.024(2) 0.009(2)
C23' 0.056(3) 0.030(3) 0.091(4) 0.014(3) 0.033(3) 0.010(3)
C24' 0.054(3) 0.038(3) 0.074(4) 0.016(3) 0.035(3) 0.006(2)
C1 0.043(3) 0.040(3) 0.056(3) 0.002(2) 0.028(2) -0.001(2)
C2 0.050(3) 0.046(3) 0.079(4) 0.000(3) 0.039(3) 0.006(3)
C3 0.035(3) 0.040(3) 0.090(4) 0.012(3) 0.024(3) 0.009(2)
C4 0.036(3) 0.037(3) 0.060(3) 0.010(2) 0.017(2) 0.000(2)
C5 0.029(2) 0.025(2) 0.051(3) 0.001(2) 0.016(2) -0.0033(19)
C6 0.031(2) 0.029(2) 0.050(3) 0.002(2) 0.020(2) -0.0018(19)
C7 0.042(3) 0.042(3) 0.046(3) 0.003(2) 0.022(2) -0.002(2)
C8 0.033(2) 0.034(3) 0.034(2) -0.002(2) 0.0127(19) 0.000(2)
C9 0.031(2) 0.037(3) 0.0185(19) -0.0057(18) 0.0075(17) -0.0014(19)
C10 0.029(2) 0.045(3) 0.024(2) -0.012(2) 0.0101(18) -0.006(2)
C11 0.032(2) 0.046(3) 0.037(3) -0.003(2) 0.009(2) 0.008(2)
C12 0.049(3) 0.038(3) 0.046(3) 0.005(2) 0.017(2) 0.005(2)
C13 0.037(2) 0.040(3) 0.043(3) 0.001(2) 0.022(2) -0.003(2)
C14 0.031(2) 0.029(2) 0.034(2) -0.0040(18) 0.0172(19) -0.0039(18)
C15 0.025(2) 0.035(3) 0.034(2) -0.0077(19) 0.0142(18) -0.0051(19)
C16 0.042(3) 0.046(3) 0.037(3) -0.011(2) 0.019(2) -0.007(2)
C17 0.048(3) 0.042(3) 0.058(3) -0.027(3) 0.025(3) -0.017(2)
C18 0.043(3) 0.028(3) 0.071(4) -0.007(2) 0.032(3) -0.010(2)
C19 0.036(2) 0.041(3) 0.029(2) 0.003(2) 0.009(2) 0.009(2)
C20 0.031(2) 0.029(2) 0.025(2) 0.0008(17) 0.0086(18) 0.0025(19)
C21 0.029(2) 0.029(2) 0.035(2) 0.0031(19) 0.0049(19) 0.0024(19)
C22 0.040(3) 0.036(3) 0.044(3) -0.001(2) -0.001(2) -0.005(2)
C23 0.059(3) 0.038(3) 0.037(3) -0.010(2) -0.006(2) 0.003(3)
C24 0.052(3) 0.049(3) 0.029(2) -0.006(2) 0.002(2) 0.016(3)

loop_
_atom_type_symbol
_atom_type_description
_atom_type_scat_dispersion_real
_atom_type_scat_dispersion_imag
_atom_type_scat_source
C C 0.0033 0.0016 'International Tables Vol C Tables 4.2.6.8 and 6.1.1.4'
H H 0.0000 0.0000 'International Tables Vol C Tables 4.2.6.8 and 6.1.1.4'
Se Se -0.0929 2.2259 'International Tables Vol C Tables 4.2.6.8 and 6.1.1.4'

loop_
_geom_angle_atom_site_label_1
_geom_angle_atom_site_label_2
_geom_angle_atom_site_label_3
_geom_angle
C1' Se1' Se2' 92.43(14)
C7' Se2' Se1' 92.43(14)
C13' Se3' Se4' 92.19(14)
C19' Se4' Se3' 92.26(15)
C1 Se1 Se2 91.59(15)
C7 Se2 Se1 92.52(15)
C13 Se3 Se4 92.03(14)
C19 Se4 Se3 92.31(14)
C6' C1' C2' 120.4(4)
C6' C1' Se1' 119.7(3)
C2' C1' Se1' 119.8(3)
C3' C2' C1' 118.4(4)
C3' C2' C8' 118.5(4)
C1' C2' C8' 123.2(4)
C2' C3' C4' 119.7(4)
C2' C3' C21' 122.4(4)
C4' C3' C21' 117.5(4)
C5' C4' C3' 120.6(5)
C6' C5' C4' 119.9(5)
C5' C6' C1' 120.5(4)
C12' C7' C8' 121.7(4)
C12' C7' Se2' 118.5(3)
C8' C7' Se2' 119.7(3)
C7' C8' C9' 117.8(4)
C7' C8' C2' 123.1(4)
C9' C8' C2' 119.1(4)
C10' C9' C8' 119.1(4)
C10' C9' C15' 116.4(4)
C8' C9' C15' 124.1(4)
C11' C10' C9' 121.8(4)
C10' C11' C12' 119.4(4)
C7' C12' C11' 119.8(4)
C18' C13' C14' 121.3(4)
C18' C13' Se3' 119.2(3)
C14' C13' Se3' 119.3(3)
C13' C14' C15' 118.2(4)
C13' C14' C20' 122.7(4)
C15' C14' C20' 119.1(4)
C16' C15' C14' 119.2(4)
C16' C15' C9' 116.9(4)
C14' C15' C9' 123.4(4)
C17' C16' C15' 121.8(4)
C16' C17' C18' 119.6(4)
C17' C18' C13' 119.8(4)
C24' C19' C20' 121.6(4)
C24' C19' Se4' 118.7(3)
C20' C19' Se4' 119.7(3)
C19' C20' C21' 117.8(4)
C19' C20' C14' 123.6(4)
C21' C20' C14' 118.5(4)
C22' C21' C20' 119.6(4)
C22' C21' C3' 118.1(4)
C20' C21' C3' 122.2(4)
C23' C22' C21' 121.0(4)
C24' C23' C22' 120.3(5)
C23' C24' C19' 119.2(5)
C2 C1 C6 121.9(5)
C2 C1 Se1 119.4(4)
C6 C1 Se1 118.5(4)
C3 C2 C1 119.0(5)
C2 C3 C4 120.4(5)
C3 C4 C5 121.3(5)
C4 C5 C6 118.9(4)
C4 C5 C21 117.2(4)
C6 C5 C21 123.6(4)
C1 C6 C5 118.4(4)
C1 C6 C8 123.3(4)
C5 C6 C8 118.3(4)
C12 C7 C8 121.6(4)
C12 C7 Se2 119.3(4)
C8 C7 Se2 118.9(3)
C7 C8 C9 118.0(4)
C7 C8 C6 123.2(4)
C9 C8 C6 118.8(4)
C10 C9 C8 119.0(4)
C10 C9 C15 119.1(4)
C8 C9 C15 121.7(4)
C11 C10 C9 121.5(4)
C12 C11 C10 119.9(4)
C11 C12 C7 119.4(5)
C18 C13 C14 120.9(4)
C18 C13 Se3 119.4(4)
C14 C13 Se3 119.5(3)
C15 C14 C13 117.8(4)
C15 C14 C20 118.6(4)
C13 C14 C20 123.6(4)
C16 C15 C14 119.6(4)
C16 C15 C9 117.8(4)
C14 C15 C9 122.5(4)
C17 C16 C15 121.1(5)
C18 C17 C16 119.9(4)
C17 C18 C13 120.1(4)
C24 C19 C20 121.4(4)
C24 C19 Se4 119.3(4)
C20 C19 Se4 119.3(3)
C19 C20 C21 118.4(4)
C19 C20 C14 122.6(4)
C21 C20 C14 119.1(4)
C22 C21 C20 118.8(4)
C22 C21 C5 117.6(4)
C20 C21 C5 123.2(4)
C23 C22 C21 121.0(5)
C24 C23 C22 120.5(5)
C23 C24 C19 119.5(5)

loop_
_geom_bond_atom_site_label_1
_geom_bond_atom_site_label_2
_geom_bond_distance
Se1' C1' 1.919(4)
Se1' Se2' 2.3341(8)
Se2' C7' 1.932(4)
Se3' C13' 1.921(4)
Se3' Se4' 2.3478(9)
Se4' C19' 1.917(4)
Se1 C1 1.935(5)
Se1 Se2 2.3429(9)
Se2 C7 1.925(4)
Se3 C13 1.919(5)
Se3 Se4 2.3360(9)
Se4 C19 1.915(5)
C1' C6' 1.383(7)
C1' C2' 1.407(6)
C2' C3' 1.396(6)
C2' C8' 1.487(6)
C3' C4' 1.397(6)
C3' C21' 1.508(6)
C4' C5' 1.379(7)
C5' C6' 1.370(7)
C7' C12' 1.380(7)
C7' C8' 1.401(6)
C8' C9' 1.411(6)
C9' C10' 1.400(6)
C9' C15' 1.505(6)
C10' C11' 1.367(6)
C11' C12' 1.390(7)
C13' C18' 1.387(7)
C13' C14' 1.400(6)
C14' C15' 1.404(6)
C14' C20' 1.493(6)
C15' C16' 1.391(6)
C16' C17' 1.374(6)
C17' C18' 1.376(7)
C19' C24' 1.388(7)
C19' C20' 1.394(6)
C20' C21' 1.404(6)
C21' C22' 1.386(6)
C22' C23' 1.373(7)
C23' C24' 1.371(7)
C1 C2 1.388(7)
C1 C6 1.394(6)
C2 C3 1.379(8)
C3 C4 1.379(7)
C4 C5 1.392(6)
C5 C6 1.413(6)
C5 C21 1.496(6)
C6 C8 1.487(6)
C7 C12 1.386(7)
C7 C8 1.400(6)
C8 C9 1.400(6)
C9 C10 1.392(6)
C9 C15 1.493(6)
C10 C11 1.379(7)
C11 C12 1.369(7)
C13 C18 1.392(7)
C13 C14 1.406(6)
C14 C15 1.403(6)
C14 C20 1.482(6)
C15 C16 1.399(6)
C16 C17 1.374(7)
C17 C18 1.369(7)
C19 C24 1.392(7)
C19 C20 1.403(6)
C20 C21 1.409(6)
C21 C22 1.399(6)
C22 C23 1.390(7)
C23 C24 1.362(8)
